data_4063061
_journal_name_full Organometallics
_journal_paper_doi 10.1021/om049861x
_journal_year 2004
_chemical_formula_sum 'C10 H29 Al Cl N Si2'
_chemical_formula_weight 281.95
_space_group_IT_number 14
_symmetry_cell_setting monoclinic
_symmetry_space_group_name_Hall '-P 2yn'
_symmetry_space_group_name_H-M 'P 1 21/n 1'
_cell_angle_alpha 90.00
_cell_angle_beta 93.782(4)
_cell_angle_gamma 90.00
_cell_formula_units_Z 4
_cell_length_a 8.852(2)
_cell_length_b 13.087(3)
_cell_length_c 14.642(4)
_cell_measurement_temperature 150(2)
_cell_volume 1692.6(7)
_diffrn_ambient_temperature 150(2)
_exptl_crystal_density_diffrn 1.106
_cod_original_sg_symbol_H-M 'P 21/n'
_cod_database_code 4063061

loop_
_symmetry_equiv_pos_as_xyz
'x, y, z'
'-x+1/2, y+1/2, -z+1/2'
'-x, -y, -z'
'x-1/2, -y-1/2, z-1/2'

loop_
_atom_site_label
_atom_site_type_symbol
_atom_site_fract_x
_atom_site_fract_y
_atom_site_fract_z
_atom_site_U_iso_or_equiv
_atom_site_adp_type
_atom_site_occupancy
_atom_site_symmetry_multiplicity
_atom_site_calc_flag
_atom_site_refinement_flags
_atom_site_disorder_assembly
_atom_site_disorder_group
Al1 Al 0.52227(7) 0.29582(5) 0.56911(4) 0.02037(15) Uani 1 1 d . . .
Si1 Si 0.22987(6) 0.40840(4) 0.64646(4) 0.02153(14) Uani 1 1 d . . .
Si2 Si 0.54193(6) 0.41117(4) 0.76095(4) 0.02266(15) Uani 1 1 d . . .
Cl1 Cl 0.48371(7) 0.36177(4) 0.43091(4) 0.03044(15) Uani 1 1 d . . .
N1 N 0.43660(18) 0.40330(13) 0.64953(11) 0.0192(3) Uani 1 1 d . . .
H1N H 0.459(3) 0.4561(18) 0.6239(16) 0.021(6) Uiso 1 1 d . . .
C1 C 0.7440(2) 0.28435(18) 0.58755(17) 0.0318(5) Uani 1 1 d . . .
H1A H 0.7912 0.3509 0.5746 0.038 Uiso 1 1 calc R . .
H1B H 0.7722 0.2662 0.6521 0.038 Uiso 1 1 calc R . .
C2 C 0.8030(3) 0.2022(2) 0.52403(19) 0.0406(6) Uani 1 1 d . . .
H2A H 0.7568 0.1363 0.5373 0.061 Uiso 1 1 calc R . .
H2B H 0.9133 0.1969 0.5341 0.061 Uiso 1 1 calc R . .
H2C H 0.7767 0.2210 0.4602 0.061 Uiso 1 1 calc R . .
C5 C 0.4083(2) 0.16510(14) 0.57691(14) 0.0229(4) Uani 1 1 d . . .
H5A H 0.4674 0.1182 0.6186 0.027 Uiso 1 1 calc R . .
H5B H 0.3113 0.1792 0.6045 0.027 Uiso 1 1 calc R . .
C6 C 0.3747(4) 0.1115(2) 0.4862(2) 0.0537(8) Uani 1 1 d . . .
H6A H 0.3083 0.1545 0.4462 0.081 Uiso 1 1 calc R . .
H6B H 0.3245 0.0461 0.4965 0.081 Uiso 1 1 calc R . .
H6C H 0.4697 0.0991 0.4571 0.081 Uiso 1 1 calc R . .
C7 C 0.1507(2) 0.3798(2) 0.52910(16) 0.0342(5) Uani 1 1 d . . .
H7A H 0.1889 0.4297 0.4863 0.051 Uiso 1 1 calc R . .
H7B H 0.0400 0.3837 0.5271 0.051 Uiso 1 1 calc R . .
H7C H 0.1814 0.3110 0.5117 0.051 Uiso 1 1 calc R . .
C8 C 0.1614(3) 0.31443(19) 0.72952(17) 0.0336(5) Uani 1 1 d . . .
H8A H 0.2084 0.2478 0.7198 0.050 Uiso 1 1 calc R . .
H8B H 0.0511 0.3080 0.7205 0.050 Uiso 1 1 calc R . .
H8C H 0.1886 0.3379 0.7920 0.050 Uiso 1 1 calc R . .
C9 C 0.1681(3) 0.53976(17) 0.67386(18) 0.0336(5) Uani 1 1 d . . .
H9A H 0.1976 0.5551 0.7381 0.050 Uiso 1 1 calc R . .
H9B H 0.0578 0.5447 0.6636 0.050 Uiso 1 1 calc R . .
H9C H 0.2162 0.5888 0.6344 0.050 Uiso 1 1 calc R . .
C10 C 0.5646(3) 0.27759(18) 0.80334(16) 0.0333(5) Uani 1 1 d . . .
H10A H 0.4778 0.2592 0.8382 0.050 Uiso 1 1 calc R . .
H10B H 0.6579 0.2722 0.8430 0.050 Uiso 1 1 calc R . .
H10C H 0.5700 0.2311 0.7512 0.050 Uiso 1 1 calc R . .
C11 C 0.7238(3) 0.47765(19) 0.74556(17) 0.0330(5) Uani 1 1 d . . .
H11A H 0.7818 0.4392 0.7023 0.050 Uiso 1 1 calc R . .
H11B H 0.7823 0.4822 0.8046 0.050 Uiso 1 1 calc R . .
H11C H 0.7034 0.5466 0.7216 0.050 Uiso 1 1 calc R . .
C12 C 0.4417(3) 0.4884(2) 0.84470(16) 0.0374(6) Uani 1 1 d . . .
H12A H 0.4326 0.5591 0.8231 0.056 Uiso 1 1 calc R . .
H12B H 0.4992 0.4869 0.9042 0.056 Uiso 1 1 calc R . .
H12C H 0.3406 0.4599 0.8509 0.056 Uiso 1 1 calc R . .

loop_
_atom_site_aniso_label
_atom_site_aniso_U_11
_atom_site_aniso_U_22
_atom_site_aniso_U_33
_atom_site_aniso_U_23
_atom_site_aniso_U_13
_atom_site_aniso_U_12
Al1 0.0222(3) 0.0185(3) 0.0208(3) 0.0001(2) 0.0042(2) -0.0001(2)
Si1 0.0202(3) 0.0218(3) 0.0227(3) -0.0005(2) 0.0027(2) 0.0007(2)
Si2 0.0259(3) 0.0228(3) 0.0190(3) 0.0011(2) -0.0006(2) -0.0030(2)
Cl1 0.0435(3) 0.0264(3) 0.0222(3) 0.0044(2) 0.0076(2) 0.0003(2)
N1 0.0219(8) 0.0166(8) 0.0193(8) 0.0014(7) 0.0025(7) -0.0024(7)
C1 0.0245(10) 0.0345(12) 0.0371(13) -0.0023(10) 0.0075(9) 0.0020(9)
C2 0.0342(13) 0.0380(13) 0.0509(16) -0.0050(12) 0.0113(11) 0.0087(11)
C5 0.0322(11) 0.0118(8) 0.0251(10) 0.0007(8) 0.0061(8) -0.0016(8)
C6 0.075(2) 0.0293(13) 0.0539(18) -0.0029(12) -0.0165(16) -0.0064(14)
C7 0.0223(10) 0.0474(14) 0.0322(12) -0.0051(11) -0.0025(9) 0.0029(10)
C8 0.0293(11) 0.0351(12) 0.0372(13) 0.0063(10) 0.0094(10) -0.0048(10)
C9 0.0308(12) 0.0293(12) 0.0412(13) -0.0025(10) 0.0055(10) 0.0077(9)
C10 0.0407(13) 0.0296(12) 0.0288(12) 0.0089(10) -0.0043(10) -0.0038(10)
C11 0.0301(12) 0.0353(12) 0.0328(12) 0.0013(10) -0.0046(9) -0.0090(10)
C12 0.0451(14) 0.0419(14) 0.0254(12) -0.0100(10) 0.0031(10) -0.0007(11)

loop_
_geom_bond_atom_site_label_1
_geom_bond_atom_site_label_2
_geom_bond_distance
_geom_bond_site_symmetry_2
_geom_bond_publ_flag
Al1 C1 1.970(2) . ?
Al1 C5 1.993(2) . ?
Al1 N1 2.0144(18) . ?
Al1 Cl1 2.2056(9) . ?
Si1 N1 1.8289(18) . ?
Si1 C7 1.850(2) . ?
Si1 C9 1.856(2) . ?
Si1 C8 1.859(2) . ?
Si2 N1 1.8278(18) . ?
Si2 C12 1.859(2) . ?
Si2 C11 1.857(2) . ?
Si2 C10 1.861(2) . ?
C1 C2 1.535(3) . ?
C5 C6 1.515(3) . ?
